data_2229095
loop_
_publ_author_name
'Li, Chun-Jiang'
'Lu, Jing-Mei'
'Tu, Fan'
'Chen, Jing-Ying'
'Li, Yu-Jia'

_publ_section_title
;
 <i>catena</i>-Poly[[bis[2-(2-pyridyl)-1-<i>H</i>-imidazole-\k^2^<i>N</i>^2^,<i>N</i>^3^]cadmium]-\m-benzene-1,3-dicarboxylato-\k^2^<i>O</i>^1^:<i>O</i>^3^]
;
_journal_coeditor_code HY2397
_journal_issue 2
_journal_name_full 'Acta Crystallographica Section E'
_journal_page_first m269
_journal_page_last m270
_journal_paper_doi 10.1107/S1600536811001243
_journal_volume 67
_journal_year 2011
_chemical_formula_iupac '[Cd (C8 H4 O4) (C8 H7 N3)2]'
_chemical_formula_moiety 'C24 H18 Cd N6 O4'
_chemical_formula_sum 'C24 H18 Cd N6 O4'
_chemical_formula_weight 566.85
_chemical_name_systematic
;
<i>catena</i>-Poly[[bis[2-(2-pyridyl)-1-<i>H</i>-imidazole-
\k^2^<i>N</i>^2^,<i>N</i>^3^]cadmium]-\m-benzene-1,3-dicarboxylato-
\k^2^<i>O</i>^1^:<i>O</i>^3^]
;
_space_group_IT_number 52
_symmetry_cell_setting orthorhombic
_symmetry_space_group_name_Hall '-P 2a 2bc'
_symmetry_space_group_name_H-M 'P n n a'
_atom_sites_solution_hydrogens geom
_atom_sites_solution_primary direct
_atom_sites_solution_secondary difmap
_audit_creation_method SHELXL-97
_cell_angle_alpha 90.00
_cell_angle_beta 90.00
_cell_angle_gamma 90.00
_cell_formula_units_Z 4
_cell_length_a 8.720(5)
_cell_length_b 20.102(4)
_cell_length_c 13.483(5)
_cell_measurement_reflns_used 2329
_cell_measurement_temperature 293(2)
_cell_measurement_theta_max 52.00
_cell_measurement_theta_min 2.00
_cell_volume 2363.4(17)
_computing_cell_refinement 'SAINT (Bruker, 2007)'
_computing_data_collection 'SMART (Bruker, 2007)'
_computing_data_reduction 'SAINT (Bruker, 2007)'
_computing_molecular_graphics 'SHELXTL (Sheldrick, 2008) and DIAMOND (Brandenburg, 1999)'
_computing_publication_material 'SHELXTL (Sheldrick, 2008)'
_computing_structure_refinement 'SHELXL97 (Sheldrick, 2008)'
_computing_structure_solution 'SHELXS97 (Sheldrick, 2008)'
_diffrn_ambient_temperature 293(2)
_diffrn_measured_fraction_theta_full 1.000
_diffrn_measured_fraction_theta_max 1.000
_diffrn_measurement_device_type 'Bruker APEX CCD'
_diffrn_measurement_method '\f and \w'
_diffrn_radiation_monochromator graphite
_diffrn_radiation_source 'fine-focus sealed tube'
_diffrn_radiation_type MoK\a
_diffrn_radiation_wavelength 0.71073
_diffrn_reflns_av_R_equivalents 0.0600
_diffrn_reflns_av_sigmaI/netI 0.0468
_diffrn_reflns_limit_h_max 10
_diffrn_reflns_limit_h_min -10
_diffrn_reflns_limit_k_max 24
_diffrn_reflns_limit_k_min -21
_diffrn_reflns_limit_l_max 16
_diffrn_reflns_limit_l_min -16
_diffrn_reflns_number 11996
_diffrn_reflns_theta_full 25.99
_diffrn_reflns_theta_max 25.99
_diffrn_reflns_theta_min 1.82
_exptl_absorpt_coefficient_mu 0.967
_exptl_absorpt_correction_T_max 0.944
_exptl_absorpt_correction_T_min 0.911
_exptl_absorpt_correction_type multi-scan
_exptl_absorpt_process_details '(SADABS; Sheldrick, 1996)'
_exptl_crystal_colour colorless
_exptl_crystal_density_diffrn 1.593
_exptl_crystal_density_meas 1.593
_exptl_crystal_density_method 'not measured'
_exptl_crystal_description block
_exptl_crystal_F_000 1136
_exptl_crystal_size_max 0.10
_exptl_crystal_size_mid 0.08
_exptl_crystal_size_min 0.06
_refine_diff_density_max 0.388
_refine_diff_density_min -0.688
_refine_ls_extinction_method none
_refine_ls_goodness_of_fit_ref 1.000
_refine_ls_hydrogen_treatment mixed
_refine_ls_matrix_type full
_refine_ls_number_parameters 164
_refine_ls_number_reflns 2330
_refine_ls_number_restraints 75
_refine_ls_restrained_S_all 1.070
_refine_ls_R_factor_all 0.0738
_refine_ls_R_factor_gt 0.0344
_refine_ls_shift/su_max 0.000
_refine_ls_shift/su_mean 0.000
_refine_ls_structure_factor_coef Fsqd
_refine_ls_weighting_details 'calc w=1/[\s^2^(Fo^2^)+(0.0510P)^2^] where P=(Fo^2^+2Fc^2^)/3'
_refine_ls_weighting_scheme calc
_refine_ls_wR_factor_gt 0.0907
_refine_ls_wR_factor_ref 0.1003
_reflns_number_gt 1298
_reflns_number_total 2330
_reflns_threshold_expression I>2\s(I)
_cod_data_source_file hy2397.cif
_cod_data_source_block I
_cod_database_code 2229095
_cod_database_fobs_code 2229095

loop_
_symmetry_equiv_pos_as_xyz
'x, y, z'
'-x+1/2, -y, z'
'x, -y+1/2, -z+1/2'
'-x+1/2, y+1/2, -z+1/2'
'-x, -y, -z'
'x-1/2, y, -z'
'-x, y-1/2, z-1/2'
'x-1/2, -y-1/2, z-1/2'

loop_
_atom_site_type_symbol
_atom_site_label
_atom_site_fract_x
_atom_site_fract_y
_atom_site_fract_z
_atom_site_U_iso_or_equiv
_atom_site_adp_type
_atom_site_calc_flag
_atom_site_refinement_flags
_atom_site_occupancy
_atom_site_disorder_assembly
_atom_site_disorder_group
Cd Cd1 0.96428(5) 0.2500 0.7500 0.05598(19) Uani d SU 1 . .
O O1 1.1284(4) 0.33138(14) 0.7049(2) 0.0738(8) Uani d U 1 . .
C C2 1.2020(5) 0.44358(18) 0.6952(3) 0.0589(10) Uani d U 1 . .
O O2 1.1291(4) 0.39000(15) 0.8440(2) 0.0883(10) Uani d . 1 . .
C C9 0.7428(5) 0.1504(2) 0.6230(4) 0.0691(12) Uani d . 1 . .
C C3 1.2500 0.5000 0.7444(4) 0.0549(13) Uani d SU 1 . .
H H3 1.2500 0.5000 0.8133 0.066 Uiso calc SR 1 . .
N N3 0.7725(5) 0.16257(19) 0.7191(3) 0.0692(10) Uani d . 1 . .
N N2 0.7945(5) 0.1991(2) 0.4546(3) 0.0759(12) Uani d . 1 . .
C C13 0.7096(7) 0.1223(3) 0.7857(4) 0.0919(16) Uani d . 1 . .
H H13 0.7293 0.1300 0.8525 0.110 Uiso calc R 1 . .
N N1 0.9098(5) 0.24430(17) 0.5842(3) 0.0673(10) Uani d . 1 . .
C C8 0.8139(5) 0.1966(2) 0.5556(3) 0.0621(11) Uani d . 1 . .
C C6 0.9516(6) 0.2781(3) 0.4998(4) 0.0769(15) Uani d . 1 . .
H H6 1.0177 0.3144 0.4980 0.092 Uiso calc R 1 . .
C C1 1.1489(6) 0.3835(2) 0.7533(3) 0.0630(9) Uani d U 1 . .
C C4 1.2024(6) 0.4443(2) 0.5936(3) 0.0934(15) Uani d U 1 . .
H H4 1.1702 0.4070 0.5587 0.112 Uiso calc R 1 . .
C C10 0.6521(6) 0.0978(3) 0.5917(4) 0.0947(16) Uani d U 1 . .
H H10 0.6344 0.0903 0.5246 0.114 Uiso calc R 1 . .
C C11 0.5901(6) 0.0577(3) 0.6615(5) 0.1110(17) Uani d U 1 . .
H H11 0.5292 0.0218 0.6429 0.133 Uiso calc R 1 . .
C C12 0.6178(8) 0.0702(3) 0.7606(4) 0.1049(17) Uani d U 1 . .
H H12 0.5744 0.0435 0.8094 0.126 Uiso calc R 1 . .
C C7 0.8821(8) 0.2507(3) 0.4193(4) 0.0852(15) Uani d . 1 . .
H H7 0.8919 0.2642 0.3537 0.102 Uiso calc R 1 . .
C C5 1.2500 0.5000 0.5431(5) 0.158(5) Uani d S 1 . .
H H5 1.2500 0.5000 0.4741 0.189 Uiso calc SR 1 . .
H H1N 0.735(6) 0.174(3) 0.409(4) 0.14(2) Uiso d . 1 . .

loop_
_atom_site_aniso_label
_atom_site_aniso_U_11
_atom_site_aniso_U_22
_atom_site_aniso_U_33
_atom_site_aniso_U_12
_atom_site_aniso_U_13
_atom_site_aniso_U_23
Cd1 0.0763(3) 0.0434(3) 0.0482(3) 0.000 0.000 0.0039(2)
O1 0.0959(19) 0.0469(15) 0.0786(16) -0.0127(15) 0.0124(16) -0.0040(14)
C2 0.086(3) 0.041(2) 0.0496(19) -0.006(2) 0.000(2) -0.0011(18)
O2 0.139(3) 0.064(2) 0.061(2) -0.016(2) 0.000(2) 0.0127(16)
C9 0.062(3) 0.063(3) 0.083(3) 0.002(2) 0.001(3) -0.001(3)
C3 0.075(3) 0.046(3) 0.045(3) 0.000(3) 0.000 0.000
N3 0.076(3) 0.066(2) 0.066(2) -0.011(2) 0.007(2) 0.0065(19)
N2 0.094(3) 0.072(3) 0.062(3) 0.005(2) -0.018(2) -0.010(2)
C13 0.101(4) 0.100(4) 0.075(3) -0.020(4) 0.006(3) 0.007(3)
N1 0.088(3) 0.060(2) 0.054(2) -0.007(2) -0.008(2) 0.0039(19)
C8 0.074(3) 0.056(3) 0.057(3) 0.006(2) -0.009(2) -0.002(2)
C6 0.106(4) 0.061(3) 0.064(3) -0.011(3) -0.004(3) 0.012(3)
C1 0.083(2) 0.0461(18) 0.0602(19) -0.0035(17) 0.000(2) -0.0019(19)
C4 0.152(4) 0.071(3) 0.057(2) -0.041(3) 0.001(3) -0.010(2)
C10 0.090(4) 0.099(4) 0.095(4) -0.028(3) 0.000(3) -0.003(3)
C11 0.100(4) 0.125(4) 0.108(3) -0.033(3) 0.004(3) -0.001(3)
C12 0.105(4) 0.114(4) 0.096(3) -0.033(4) 0.005(3) 0.009(3)
C7 0.121(4) 0.082(4) 0.052(3) 0.004(4) -0.007(3) 0.014(3)
C5 0.319(13) 0.108(6) 0.046(4) -0.116(8) 0.000 0.000

loop_
_atom_type_symbol
_atom_type_description
_atom_type_scat_dispersion_real
_atom_type_scat_dispersion_imag
_atom_type_scat_source
C C 0.0033 0.0016 'International Tables Vol C Tables 4.2.6.8 and 6.1.1.4'
H H 0.0000 0.0000 'International Tables Vol C Tables 4.2.6.8 and 6.1.1.4'
N N 0.0061 0.0033 'International Tables Vol C Tables 4.2.6.8 and 6.1.1.4'
O O 0.0106 0.0060 'International Tables Vol C Tables 4.2.6.8 and 6.1.1.4'
Cd Cd -0.8075 1.2024 'International Tables Vol C Tables 4.2.6.8 and 6.1.1.4'

loop_
_geom_angle_atom_site_label_1
_geom_angle_atom_site_label_2
_geom_angle_atom_site_label_3
_geom_angle_site_symmetry_1
_geom_angle_site_symmetry_3
_geom_angle
_geom_angle_publ_flag
O1 Cd1 O1 3_556 . 101.29(17) ?
O1 Cd1 N1 3_556 3_556 84.54(13) ?
O1 Cd1 N1 . 3_556 111.01(12) ?
O1 Cd1 N1 3_556 . 111.01(12) ?
O1 Cd1 N1 . . 84.54(13) ?
N1 Cd1 N1 3_556 . 156.0(2) ?
O1 Cd1 N3 3_556 . 87.64(13) ?
O1 Cd1 N3 . . 154.52(13) ?
N1 Cd1 N3 3_556 . 93.45(13) ?
N1 Cd1 N3 . . 69.99(13) ?
O1 Cd1 N3 3_556 3_556 154.52(13) ?
O1 Cd1 N3 . 3_556 87.64(13) ?
N1 Cd1 N3 3_556 3_556 69.99(13) ?
N1 Cd1 N3 . 3_556 93.45(13) ?
N3 Cd1 N3 . 3_556 94.41(19) ?
C1 O1 Cd1 . . 124.0(3) ?
C4 C2 C3 . . 118.1(4) ?
C4 C2 C1 . . 121.8(4) ?
C3 C2 C1 . . 120.1(4) ?
N3 C9 C10 . . 122.9(4) ?
N3 C9 C8 . . 114.1(4) ?
C10 C9 C8 . . 123.0(5) ?
C2 C3 C2 . 2_765 122.6(5) ?
C2 C3 H3 . . 118.7 ?
C2 C3 H3 2_765 . 118.7 ?
C13 N3 C9 . . 117.5(4) ?
C13 N3 Cd1 . . 127.0(4) ?
C9 N3 Cd1 . . 115.1(3) ?
C7 N2 C8 . . 107.7(4) ?
C7 N2 H1N . . 119(3) ?
C8 N2 H1N . . 133(3) ?
N3 C13 C12 . . 123.0(5) ?
N3 C13 H13 . . 118.5 ?
C12 C13 H13 . . 118.5 ?
C8 N1 C6 . . 106.5(4) ?
C8 N1 Cd1 . . 116.8(3) ?
C6 N1 Cd1 . . 136.8(3) ?
N1 C8 N2 . . 109.7(4) ?
N1 C8 C9 . . 123.5(4) ?
N2 C8 C9 . . 126.7(5) ?
C7 C6 N1 . . 110.0(4) ?
C7 C6 H6 . . 125.0 ?
N1 C6 H6 . . 125.0 ?
O2 C1 O1 . . 125.7(4) ?
O2 C1 C2 . . 117.9(4) ?
O1 C1 C2 . . 116.4(4) ?
C2 C4 C5 . . 120.4(5) ?
C2 C4 H4 . . 119.8 ?
C5 C4 H4 . . 119.8 ?
C11 C10 C9 . . 118.1(5) ?
C11 C10 H10 . . 121.0 ?
C9 C10 H10 . . 121.0 ?
C10 C11 C12 . . 119.7(6) ?
C10 C11 H11 . . 120.2 ?
C12 C11 H11 . . 120.2 ?
C13 C12 C11 . . 119.0(5) ?
C13 C12 H12 . . 120.5 ?
C11 C12 H12 . . 120.5 ?
C6 C7 N2 . . 106.2(4) ?
C6 C7 H7 . . 126.9 ?
N2 C7 H7 . . 126.9 ?
C4 C5 C4 2_765 . 120.5(6) ?
C4 C5 H5 2_765 . 119.7 ?
C4 C5 H5 . . 119.7 ?

loop_
_geom_bond_atom_site_label_1
_geom_bond_atom_site_label_2
_geom_bond_site_symmetry_2
_geom_bond_distance
_geom_bond_publ_flag
Cd1 O1 . 2.257(3) yes
Cd1 N1 . 2.288(4) yes
Cd1 N3 . 2.461(4) yes
O1 C1 . 1.246(5) ?
C2 C4 . 1.370(5) ?
C2 C3 . 1.378(4) ?
C2 C1 . 1.512(6) ?
O2 C1 . 1.243(4) ?
C9 N3 . 1.343(5) ?
C9 C10 . 1.388(6) ?
C9 C8 . 1.439(6) ?
C3 C2 2_765 1.378(4) ?
C3 H3 . 0.9300 ?
N3 C13 . 1.328(6) ?
N2 C7 . 1.373(6) ?
N2 C8 . 1.374(5) ?
N2 H1N . 0.95(5) ?
C13 C12 . 1.360(8) ?
C13 H13 . 0.9300 ?
N1 C8 . 1.330(5) ?
N1 C6 . 1.376(6) ?
C6 C7 . 1.359(7) ?
C6 H6 . 0.9300 ?
C4 C5 . 1.374(5) ?
C4 H4 . 0.9300 ?
C10 C11 . 1.352(7) ?
C10 H10 . 0.9300 ?
C11 C12 . 1.380(6) ?
C11 H11 . 0.9300 ?
C12 H12 . 0.9300 ?
C7 H7 . 0.9300 ?
C5 C4 2_765 1.374(5) ?
C5 H5 . 0.9300 ?

loop_
_geom_hbond_atom_site_label_D
_geom_hbond_atom_site_label_H
_geom_hbond_atom_site_label_A
_geom_hbond_site_symmetry_A
_geom_hbond_distance_DH
_geom_hbond_distance_HA
_geom_hbond_distance_DA
_geom_hbond_angle_DHA
_geom_hbond_publ_flag
N2 H1N O2 8_565 0.95(5) 1.80(5) 2.741(5) 166(5) y

loop_
_geom_torsion_atom_site_label_1
_geom_torsion_atom_site_label_2
_geom_torsion_atom_site_label_3
_geom_torsion_atom_site_label_4
_geom_torsion_site_symmetry_1
_geom_torsion_site_symmetry_2
_geom_torsion_site_symmetry_3
_geom_torsion_site_symmetry_4
_geom_torsion
_geom_torsion_publ_flag
O1 Cd1 O1 C1 3_556 . . . -109.2(4) ?
N1 Cd1 O1 C1 3_556 . . . -20.8(4) ?
N1 Cd1 O1 C1 . . . . 140.4(4) ?
N3 Cd1 O1 C1 . . . . 142.1(4) ?
N3 Cd1 O1 C1 3_556 . . . 46.7(4) ?
C4 C2 C3 C2 . . . 2_765 -0.1(3) ?
C1 C2 C3 C2 . . . 2_765 -179.3(4) ?
C10 C9 N3 C13 . . . . -0.8(7) ?
C8 C9 N3 C13 . . . . 179.5(4) ?
C10 C9 N3 Cd1 . . . . 172.1(4) ?
C8 C9 N3 Cd1 . . . . -7.6(5) ?
O1 Cd1 N3 C13 3_556 . . . 64.9(4) ?
O1 Cd1 N3 C13 . . . . 176.6(4) ?
N1 Cd1 N3 C13 3_556 . . . -19.4(4) ?
N1 Cd1 N3 C13 . . . . 178.3(4) ?
N3 Cd1 N3 C13 3_556 . . . -89.6(4) ?
O1 Cd1 N3 C9 3_556 . . . -107.2(3) ?
O1 Cd1 N3 C9 . . . . 4.5(5) ?
N1 Cd1 N3 C9 3_556 . . . 168.4(3) ?
N1 Cd1 N3 C9 . . . . 6.2(3) ?
N3 Cd1 N3 C9 3_556 . . . 98.2(3) ?
C9 N3 C13 C12 . . . . -0.1(8) ?
Cd1 N3 C13 C12 . . . . -172.1(5) ?
O1 Cd1 N1 C8 3_556 . . . 75.6(3) ?
O1 Cd1 N1 C8 . . . . 175.6(3) ?
N1 Cd1 N1 C8 3_556 . . . -52.2(3) ?
N3 Cd1 N1 C8 . . . . -3.6(3) ?
N3 Cd1 N1 C8 3_556 . . . -97.1(3) ?
O1 Cd1 N1 C6 3_556 . . . -103.8(5) ?
O1 Cd1 N1 C6 . . . . -3.7(5) ?
N1 Cd1 N1 C6 3_556 . . . 128.4(5) ?
N3 Cd1 N1 C6 . . . . 177.0(5) ?
N3 Cd1 N1 C6 3_556 . . . 83.6(5) ?
C6 N1 C8 N2 . . . . 0.4(5) ?
Cd1 N1 C8 N2 . . . . -179.2(3) ?
C6 N1 C8 C9 . . . . -179.4(4) ?
Cd1 N1 C8 C9 . . . . 1.1(6) ?
C7 N2 C8 N1 . . . . -0.1(6) ?
C7 N2 C8 C9 . . . . 179.6(4) ?
N3 C9 C8 N1 . . . . 4.8(6) ?
C10 C9 C8 N1 . . . . -175.0(4) ?
N3 C9 C8 N2 . . . . -174.9(4) ?
C10 C9 C8 N2 . . . . 5.3(7) ?
C8 N1 C6 C7 . . . . -0.5(6) ?
Cd1 N1 C6 C7 . . . . 178.9(4) ?
Cd1 O1 C1 O2 . . . . 26.3(7) ?
Cd1 O1 C1 C2 . . . . -153.4(3) ?
C4 C2 C1 O2 . . . . -168.9(5) ?
C3 C2 C1 O2 . . . . 10.2(6) ?
C4 C2 C1 O1 . . . . 10.9(7) ?
C3 C2 C1 O1 . . . . -170.0(4) ?
C3 C2 C4 C5 . . . . 0.3(7) ?
C1 C2 C4 C5 . . . . 179.4(4) ?
N3 C9 C10 C11 . . . . 0.7(8) ?
C8 C9 C10 C11 . . . . -179.6(5) ?
C9 C10 C11 C12 . . . . 0.3(9) ?
N3 C13 C12 C11 . . . . 1.1(10) ?
C10 C11 C12 C13 . . . . -1.2(9) ?
N1 C6 C7 N2 . . . . 0.4(6) ?
C8 N2 C7 C6 . . . . -0.2(6) ?
C2 C4 C5 C4 . . . 2_765 -0.1(3) ?
